data_4127014
loop_
_publ_author_name
'Hu, Ziqi'
'Dong, Bo-Wei'
'Liu, Zheng'
'Liu, Jun-Jie'
'Su, Jie'
'Yu, Changcheng'
'Xiong, Jin'
'Shi, Di-Er'
'Wang, Yuanyuan'
'Wang, Bing-Wu'
'Ardavan, Arzhang'
'Shi, Zujin'
'Jiang, Shang-Da'
'Gao, Song'

_publ_section_title
;
 Endohedral Metallofullerene as Molecular High Spin Qubit: Diverse Rabi
 Cycles in Gd2@C79N.
;
_journal_name_full 'Journal of the American Chemical Society'
_journal_paper_doi 10.1021/jacs.7b12170
_journal_year 2017
_chemical_formula_sum 'C118 H46 Cl6 Gd2 N4 Ni'
_chemical_formula_weight 2105.50
_chemical_name_systematic
; 
 ? 
;
_space_group_IT_number 12
_symmetry_cell_setting monoclinic
_symmetry_space_group_name_Hall '-C 2y'
_symmetry_space_group_name_H-M 'C 1 2/m 1'
_atom_sites_solution_hydrogens geom
_atom_sites_solution_primary direct
_atom_sites_solution_secondary difmap
_audit_creation_method SHELXL-97
_cell_angle_alpha 90.00
_cell_angle_beta 95.160(2)
_cell_angle_gamma 90.00
_cell_formula_units_Z 4
_cell_length_a 24.9795(7)
_cell_length_b 15.4624(6)
_cell_length_c 19.4486(6)
_cell_measurement_reflns_used 15277
_cell_measurement_temperature 90.0(3)
_cell_measurement_theta_max 27.9700
_cell_measurement_theta_min 3.6250
_cell_volume 7481.4(4)
_computing_structure_refinement 'SHELXL-97 (Sheldrick, 2008)'
_computing_structure_solution 'SHELXS-97 (Sheldrick, 2008)'
_diffrn_ambient_temperature 90.0(3)
_diffrn_measured_fraction_theta_full 0.993
_diffrn_measured_fraction_theta_max 0.993
_diffrn_measurement_device_type 'XtaLAB Pro: Kappa single'
_diffrn_radiation_monochromator graphite
_diffrn_radiation_source 'fine-focus sealed tube'
_diffrn_radiation_type MoK\a
_diffrn_radiation_wavelength 0.71073
_diffrn_reflns_av_R_equivalents 0.0774
_diffrn_reflns_av_sigmaI/netI 0.0701
_diffrn_reflns_limit_h_max 24
_diffrn_reflns_limit_h_min -31
_diffrn_reflns_limit_k_max 19
_diffrn_reflns_limit_k_min -17
_diffrn_reflns_limit_l_max 24
_diffrn_reflns_limit_l_min -23
_diffrn_reflns_number 19644
_diffrn_reflns_theta_full 26.37
_diffrn_reflns_theta_max 26.37
_diffrn_reflns_theta_min 3.36
_exptl_absorpt_coefficient_mu 2.283
_exptl_absorpt_correction_T_max 1.00000
_exptl_absorpt_correction_T_min 0.92932
_exptl_absorpt_correction_type multi-scan
_exptl_crystal_colour black
_exptl_crystal_density_diffrn 1.869
_exptl_crystal_density_method 'not measured'
_exptl_crystal_description block
_exptl_crystal_F_000 4160
_exptl_crystal_size_max 0.09
_exptl_crystal_size_mid 0.07
_exptl_crystal_size_min 0.05
_refine_diff_density_max 1.615
_refine_diff_density_min -1.483
_refine_diff_density_rms 0.119
_refine_ls_extinction_method none
_refine_ls_goodness_of_fit_ref 1.084
_refine_ls_hydrogen_treatment mixed
_refine_ls_matrix_type full
_refine_ls_number_parameters 899
_refine_ls_number_reflns 7901
_refine_ls_number_restraints 422
_refine_ls_restrained_S_all 1.083
_refine_ls_R_factor_all 0.1247
_refine_ls_R_factor_gt 0.1061
_refine_ls_shift/su_max 0.001
_refine_ls_shift/su_mean 0.000
_refine_ls_structure_factor_coef Fsqd
_refine_ls_weighting_details 'calc w=1/[\s^2^(Fo^2^)+(0.0952P)^2^+95.4891P] where P=(Fo^2^+2Fc^2^)/3'
_refine_ls_weighting_scheme calc
_refine_ls_wR_factor_gt 0.2533
_refine_ls_wR_factor_ref 0.2643
_reflns_number_gt 6128
_reflns_number_total 7901
_reflns_threshold_expression >2sigma(I)
_cod_data_source_file ja7b12170_si_002.cif
_cod_data_source_block 4
_cod_original_sg_symbol_H-M 'C 2/m'
_cod_database_code 4127014

loop_
_symmetry_equiv_pos_as_xyz
'x, y, z'
'x, -y, z'
'x+1/2, y+1/2, z'
'x+1/2, -y+1/2, z'
'-x, -y, -z'
'-x, y, -z'
'-x+1/2, -y+1/2, -z'
'-x+1/2, y+1/2, -z'

loop_
_atom_site_label
_atom_site_type_symbol
_atom_site_fract_x
_atom_site_fract_y
_atom_site_fract_z
_atom_site_U_iso_or_equiv
_atom_site_adp_type
_atom_site_occupancy
_atom_site_symmetry_multiplicity
_atom_site_calc_flag
_atom_site_refinement_flags
C1 C 0.3410(7) 0.4832(10) 0.5135(6) 0.076(8) Uani 0.50 1 d PD
C2 C 0.3035(7) 0.5531(10) 0.5176(6) 0.065(3) Uani 0.50 1 d PD
C3 C 0.3144(6) 0.6360(10) 0.4902(6) 0.065(3) Uani 0.50 1 d PD
C4 C 0.2707(7) 0.6795(10) 0.4574(8) 0.077(5) Uani 0.50 1 d PD
C5 C 0.2717(7) 0.7330(9) 0.3973(9) 0.081(8) Uani 0.50 1 d PDU
C6 C 0.2218(8) 0.7322(10) 0.3521(10) 0.075(4) Uani 0.50 1 d PD
C7 C 0.2207(6) 0.7402(9) 0.2793(8) 0.109(10) Uani 0.50 1 d PDU
C8 C 0.1811(6) 0.6908(8) 0.2417(9) 0.076(5) Uani 0.50 1 d PD
C9 C 0.1902(6) 0.6516(9) 0.1756(8) 0.051(3) Uani 0.50 1 d PD
C10 C 0.1603(6) 0.5712(10) 0.1691(7) 0.065(4) Uani 0.50 1 d PD
C11 C 0.1798(5) 0.5000 0.1350(5) 0.069(4) Uani 1 2 d SD
C12 C 0.1713(6) 0.4170(9) 0.1611(6) 0.065(4) Uani 0.50 1 d PD
C13 C 0.2095(6) 0.3480(9) 0.1592(8) 0.051(3) Uani 0.50 1 d PDU
C14 C 0.2063(5) 0.2939(9) 0.2189(7) 0.051(3) Uani 0.50 1 d PD
C15 C 0.2509(7) 0.2508(10) 0.2498(9) 0.085(6) Uani 0.50 1 d PDU
C16 C 0.2528(6) 0.2418(8) 0.3230(7) 0.075(6) Uani 0.50 1 d PDU
C17 C 0.3040(8) 0.2441(10) 0.3645(10) 0.086(6) Uani 0.50 1 d PD
C18 C 0.2918(7) 0.2824(10) 0.4297(8) 0.084(8) Uani 0.50 1 d PDU
C19 C 0.3298(8) 0.3347(10) 0.4697(6) 0.065(3) Uani 0.50 1 d PD
C20 C 0.3105(7) 0.4037(10) 0.5062(6) 0.065(3) Uani 0.50 1 d PD
C21 C 0.3911(6) 0.5000 0.4828(6) 0.079(5) Uani 1 2 d SDU
C22 C 0.4018(7) 0.5808(10) 0.4552(10) 0.083(5) Uani 0.50 1 d PD
C23 C 0.3632(7) 0.6494(11) 0.4587(8) 0.045(5) Uani 0.50 1 d PDU
C24 C 0.3663(6) 0.7043(9) 0.3984(7) 0.044(4) Uani 0.50 1 d PD
C25 C 0.3211(8) 0.7456(11) 0.3658(10) 0.086(6) Uani 0.50 1 d PD
C26 C 0.3203(9) 0.7527(10) 0.2923(9) 0.084(7) Uani 0.50 1 d PDU
C27 C 0.2697(8) 0.7477(12) 0.2501(10) 0.085(6) Uani 0.50 1 d PD
C28 C 0.2811(7) 0.7125(11) 0.1871(8) 0.072(5) Uani 0.50 1 d PD
C29 C 0.2418(7) 0.6639(10) 0.1488(7) 0.067(5) Uani 0.50 1 d PD
C30 C 0.2603(7) 0.5934(10) 0.1121(7) 0.067(6) Uani 0.50 1 d PD
C31 C 0.2288(6) 0.5161(11) 0.1050(6) 0.057(7) Uani 0.50 1 d PD
C32 C 0.2656(7) 0.4456(11) 0.1018(7) 0.067(6) Uani 0.50 1 d PD
C33 C 0.2571(7) 0.3618(10) 0.1289(7) 0.067(5) Uani 0.50 1 d PDU
C34 C 0.3016(7) 0.3172(11) 0.1596(9) 0.072(5) Uani 0.50 1 d PD
C35 C 0.3007(6) 0.2618(11) 0.2197(10) 0.077(7) Uani 0.50 1 d PDU
C36 C 0.3515(8) 0.2638(13) 0.2619(11) 0.084(5) Uani 0.50 1 d PD
C37 C 0.3534(8) 0.2554(11) 0.3336(11) 0.108(10) Uani 0.50 1 d PDU
C38 C 0.3913(7) 0.3059(12) 0.3733(10) 0.075(6) Uani 0.50 1 d PD
C39 C 0.3806(8) 0.3437(13) 0.4391(9) 0.072(8) Uani 0.50 1 d PDU
C40 C 0.4103(8) 0.4251(12) 0.4510(11) 0.083(5) Uani 0.50 1 d PD
C41 C 0.2506(7) 0.5153(14) 0.5114(7) 0.085(11) Uani 0.50 1 d PD
C42 C 0.2055(6) 0.5619(13) 0.4793(7) 0.078(7) Uani 0.50 1 d PD
C43 C 0.2175(6) 0.6483(13) 0.4513(9) 0.062(3) Uani 0.50 1 d PD
C44 C 0.1867(6) 0.6746(11) 0.3889(8) 0.075(7) Uani 0.50 1 d PDU
C45 C 0.1485(7) 0.6249(13) 0.3475(8) 0.089(5) Uani 0.50 1 d PD
C46 C 0.1452(5) 0.6339(11) 0.2741(8) 0.065(3) Uani 0.50 1 d PDU
C47 C 0.1323(5) 0.5599(7) 0.2301(7) 0.065(3) Uani 0.50 1 d PD
C48 C 0.1245(4) 0.4765(7) 0.2590(7) 0.065(3) Uani 0.50 1 d PD
C49 C 0.1436(5) 0.4046(8) 0.2212(7) 0.065(3) Uani 0.50 1 d PD
C50 C 0.1637(6) 0.3301(8) 0.2568(7) 0.076(5) Uani 0.50 1 d PD
C51 C 0.1685(5) 0.3232(10) 0.3308(8) 0.073(6) Uani 0.50 1 d PDU
C52 C 0.2126(6) 0.2774(11) 0.3619(8) 0.075(4) Uani 0.50 1 d PD
C53 C 0.2357(8) 0.3026(11) 0.4281(8) 0.077(5) Uani 0.50 1 d PD
C54 C 0.2151(8) 0.3733(13) 0.4666(10) 0.062(3) Uani 0.50 1 d PD
C55 C 0.2537(8) 0.4225(11) 0.5045(7) 0.072(7) Uani 0.50 1 d PD
C56 C 0.1642(6) 0.5119(15) 0.4410(8) 0.075(8) Uani 0.50 1 d PD
C57 C 0.1372(6) 0.5428(10) 0.3771(10) 0.086(8) Uani 0.50 1 d PD
C58 C 0.1251(5) 0.4688(10) 0.3315(6) 0.064(7) Uani 0.50 1 d PDU
C59 C 0.1462(9) 0.3934(9) 0.3681(8) 0.089(5) Uani 0.50 1 d PD
C60 C 0.1699(8) 0.4190(15) 0.4354(9) 0.094(8) Uani 0.50 1 d PDU
C61 C 0.4303(6) 0.5911(13) 0.3945(11) 0.075(5) Uani 0.50 1 d PD
C62 C 0.4492(4) 0.5187(11) 0.3608(8) 0.064(7) Uani 0.50 1 d PDU
C63 C 0.4405(6) 0.4341(13) 0.3907(11) 0.075(5) Uani 0.50 1 d PD
C64 C 0.4283(5) 0.3631(11) 0.3419(7) 0.050(5) Uani 0.50 1 d PD
C65 C 0.4231(7) 0.3737(13) 0.2672(8) 0.082(5) Uani 0.50 1 d PD
C66 C 0.3852(5) 0.3243(11) 0.2263(7) 0.062(6) Uani 0.50 1 d PD
C67 C 0.3554(6) 0.3508(13) 0.1662(8) 0.075(5) Uani 0.50 1 d PD
C68 C 0.3629(6) 0.4366(13) 0.1404(8) 0.078(7) Uani 0.50 1 d PDU
C69 C 0.3194(6) 0.4811(10) 0.1071(6) 0.063(8) Uani 0.50 1 d PDU
C70 C 0.3180(7) 0.5752(9) 0.1151(7) 0.064(6) Uani 0.50 1 d PD
C71 C 0.3570(8) 0.6233(13) 0.1535(11) 0.075(5) Uani 0.50 1 d PD
C72 C 0.3367(8) 0.6957(12) 0.1874(9) 0.089(7) Uani 0.50 1 d PDU
C73 C 0.3632(9) 0.7198(14) 0.2544(11) 0.084(5) Uani 0.50 1 d PD
C74 C 0.4070(8) 0.6748(13) 0.2877(10) 0.093(8) Uani 0.50 1 d PDU
C75 C 0.4085(7) 0.6675(11) 0.3604(10) 0.075(6) Uani 0.50 1 d PD
C76 C 0.4469(4) 0.5282(9) 0.2895(7) 0.046(5) Uani 0.50 1 d PD
C77 C 0.4329(5) 0.4571(11) 0.2425(8) 0.066(6) Uani 0.50 1 d PD
C78 C 0.4037(5) 0.4849(14) 0.1794(7) 0.042(7) Uani 0.50 1 d PD
C79 C 0.4003(7) 0.5767(15) 0.1856(11) 0.091(8) Uani 0.50 1 d PDU
C80 C 0.4274(9) 0.6025(13) 0.2509(12) 0.082(5) Uani 0.50 1 d PD
N1 N 0.4209(2) 0.5000 0.0034(3) 0.0200(13) Uani 1 2 d S
N2 N 0.5316(2) 0.5000 0.1600(3) 0.0215(13) Uani 1 2 d S
N3 N 0.47615(17) 0.6271(3) 0.0824(2) 0.0201(9) Uani 1 1 d .
C82 C 0.3959(2) 0.5700(4) -0.0283(3) 0.0220(11) Uani 1 1 d .
C83 C 0.4075(2) 0.6556(4) -0.0125(3) 0.0210(11) Uani 1 1 d .
H83 H 0.3891 0.6980 -0.0390 0.025 Uiso 1 1 calc R
C84 C 0.4918(2) 0.7709(4) 0.1126(3) 0.0240(11) Uani 1 1 d .
C85 C 0.44423(19) 0.6817(4) 0.0393(3) 0.0205(11) Uani 1 1 d .
C86 C 0.5055(2) 0.6825(4) 0.1269(3) 0.0227(11) Uani 1 1 d .
C87 C 0.3539(2) 0.5435(4) -0.0799(2) 0.0229(11) Uani 1 1 d .
C88 C 0.5424(2) 0.6555(4) 0.1793(3) 0.0238(11) Uani 1 1 d .
H88 H 0.5609 0.6978 0.2060 0.029 Uiso 1 1 calc R
C89 C 0.4538(2) 0.7712(4) 0.0577(3) 0.0245(12) Uani 1 1 d .
C90 C 0.5537(2) 0.5703(4) 0.1951(3) 0.0227(11) Uani 1 1 d .
C91 C 0.5808(2) 0.6433(4) 0.3555(3) 0.0347(14) Uani 1 1 d .
H91A H 0.5516 0.6733 0.3304 0.052 Uiso 1 1 calc R
H91B H 0.6008 0.6831 0.3859 0.052 Uiso 1 1 calc R
H91C H 0.5669 0.5976 0.3822 0.052 Uiso 1 1 calc R
C92 C 0.3151(2) 0.6033(4) -0.1193(3) 0.0260(12) Uani 1 1 d .
H92A H 0.2998 0.5745 -0.1609 0.031 Uiso 1 1 calc R
H92B H 0.3342 0.6542 -0.1331 0.031 Uiso 1 1 calc R
C93 C 0.5902(2) 0.5437(4) 0.2542(3) 0.0249(11) Uani 1 1 d .
C94 C 0.3696(2) 0.8629(5) 0.0460(4) 0.0383(15) Uani 1 1 d .
H94A H 0.3472 0.8134 0.0352 0.057 Uiso 1 1 calc R
H94B H 0.3540 0.9128 0.0227 0.057 Uiso 1 1 calc R
H94C H 0.3725 0.8726 0.0950 0.057 Uiso 1 1 calc R
C95 C 0.5147(2) 0.8469(4) 0.1535(3) 0.0315(13) Uani 1 1 d .
H95A H 0.5102 0.8986 0.1252 0.038 Uiso 1 1 calc R
H95B H 0.5529 0.8379 0.1646 0.038 Uiso 1 1 calc R
C96 C 0.4255(2) 0.8467(4) 0.0225(3) 0.0310(13) Uani 1 1 d .
H96A H 0.4222 0.8368 -0.0270 0.037 Uiso 1 1 calc R
H96B H 0.4472 0.8982 0.0314 0.037 Uiso 1 1 calc R
C97 C 0.6177(2) 0.6052(4) 0.3049(3) 0.0303(13) Uani 1 1 d .
H97A H 0.6329 0.6521 0.2798 0.036 Uiso 1 1 calc R
H97B H 0.6471 0.5753 0.3308 0.036 Uiso 1 1 calc R
C98 C 0.2701(2) 0.6306(5) -0.0763(3) 0.0377(15) Uani 1 1 d .
H98A H 0.2516 0.5802 -0.0620 0.057 Uiso 1 1 calc R
H98B H 0.2453 0.6672 -0.1034 0.057 Uiso 1 1 calc R
H98C H 0.2850 0.6617 -0.0363 0.057 Uiso 1 1 calc R
C99 C 0.4880(3) 0.8615(5) 0.2207(4) 0.0453(17) Uani 1 1 d .
H99A H 0.4508 0.8759 0.2099 0.068 Uiso 1 1 calc R
H99B H 0.5058 0.9080 0.2462 0.068 Uiso 1 1 calc R
H99C H 0.4907 0.8096 0.2479 0.068 Uiso 1 1 calc R
Ni1 Ni 0.47754(4) 0.5000 0.08025(5) 0.0182(3) Uani 1 2 d S
C124 C 0.6789(5) 1.0174(7) 0.7084(6) 0.050(5) Uani 0.50 1 d PD
H124 H 0.6763 1.0806 0.7050 0.060 Uiso 0.50 1 calc PR
Cl25 Cl 0.74290(15) 0.9818(5) 0.69127(18) 0.060(2) Uani 0.50 1 d PD
Cl26 Cl 0.66800(17) 0.9817(5) 0.7929(2) 0.068(3) Uani 0.50 1 d PD
Cl27 Cl 0.6306(2) 0.9673(4) 0.6501(3) 0.0890(18) Uani 0.50 1 d PD
Cl29 Cl 0.5001(3) 0.8647(5) 0.4045(3) 0.0978(18) Uani 0.50 1 d PD
Cl30 Cl 0.5626(3) 0.8884(6) 0.5325(5) 0.141(4) Uani 0.50 1 d PD
Cl31 Cl 0.4674(6) 0.7935(15) 0.5292(6) 0.336(14) Uani 0.50 1 d PD
C128 C 0.5190(8) 0.8264(16) 0.4849(8) 0.0978(18) Uani 0.50 1 d PD
H128 H 0.5390 0.7733 0.4770 0.117 Uiso 0.50 1 calc PR
Gd1 Gd 0.2704(13) 0.5000 0.4046(5) 0.128(7) Uani 0.199(11) 2 d SP
Gd2 Gd 0.2432(5) 0.4840(5) 0.3852(6) 0.038(4) Uani 0.100(6) 1 d P
Gd3 Gd 0.22906(19) 0.4497(7) 0.3585(6) 0.088(3) Uani 0.207(8) 1 d P
Gd4 Gd 0.2144(6) 0.4479(12) 0.3255(12) 0.105(5) Uani 0.089(6) 1 d P
Gd5 Gd 0.33296(8) 0.42212(16) 0.26642(17) 0.0604(11) Uani 0.210(3) 1 d P
Gd6 Gd 0.3020(3) 0.5000 0.21701(17) 0.159(4) Uani 0.255(5) 2 d SP
Gd7 Gd 0.3414(5) 0.4167(7) 0.3069(7) 0.048(4) Uiso 0.051(3) 1 d P
Gd8 Gd 0.2614(6) 0.4728(6) 0.2098(5) 0.058(4) Uiso 0.042(2) 1 d P
Gd9 Gd 0.3619(3) 0.4638(7) 0.3240(5) 0.068(4) Uani 0.070(2) 1 d P

loop_
_atom_site_aniso_label
_atom_site_aniso_U_11
_atom_site_aniso_U_22
_atom_site_aniso_U_33
_atom_site_aniso_U_23
_atom_site_aniso_U_13
_atom_site_aniso_U_12
C1 0.145(17) 0.05(2) 0.026(6) 0.006(7) -0.030(8) -0.050(14)
C2 0.115(7) 0.063(10) 0.014(4) 0.007(3) -0.003(4) -0.039(6)
C3 0.115(7) 0.063(10) 0.014(4) 0.007(3) -0.003(4) -0.039(6)
C4 0.116(16) 0.062(9) 0.058(10) -0.014(7) 0.032(9) -0.033(9)
C5 0.064(12) 0.043(11) 0.13(2) -0.065(13) -0.004(13) 0.009(10)
C6 0.092(10) 0.034(6) 0.099(10) 0.007(12) 0.019(8) 0.003(11)
C7 0.15(2) 0.059(13) 0.11(2) -0.018(13) -0.041(18) 0.070(15)
C8 0.041(11) 0.028(7) 0.151(14) 0.002(8) -0.036(10) 0.007(5)
C9 0.054(8) 0.042(5) 0.055(6) -0.019(5) -0.010(5) -0.009(5)
C10 0.036(7) 0.094(9) 0.060(6) -0.025(11) -0.027(5) 0.007(8)
C11 0.080(9) 0.066(8) 0.052(7) 0.000 -0.047(7) 0.000
C12 0.036(7) 0.094(9) 0.060(6) -0.025(11) -0.027(5) 0.007(8)
C13 0.054(8) 0.042(5) 0.055(6) -0.019(5) -0.010(5) -0.009(5)
C14 0.054(8) 0.042(5) 0.055(6) -0.019(5) -0.010(5) -0.009(5)
C15 0.117(17) 0.034(5) 0.096(9) 0.024(11) -0.036(11) -0.021(10)
C16 0.137(17) 0.016(7) 0.064(10) 0.001(7) -0.039(11) -0.028(9)
C17 0.132(18) 0.024(5) 0.097(10) 0.004(11) -0.024(11) -0.014(10)
C18 0.132(19) 0.050(11) 0.061(11) 0.040(10) -0.043(12) -0.049(12)
C19 0.115(7) 0.063(10) 0.014(4) 0.007(3) -0.003(4) -0.039(6)
C20 0.115(7) 0.063(10) 0.014(4) 0.007(3) -0.003(4) -0.039(6)
C21 0.113(12) 0.058(8) 0.053(7) 0.000 -0.058(8) 0.000
C22 0.072(8) 0.083(9) 0.084(8) -0.051(13) -0.055(7) 0.031(12)
C23 0.064(11) 0.037(8) 0.034(8) -0.031(7) 0.013(7) -0.008(8)
C24 0.046(9) 0.041(9) 0.041(8) -0.009(7) -0.021(7) -0.019(7)
C25 0.132(18) 0.024(5) 0.097(10) 0.004(11) -0.024(11) -0.014(10)
C26 0.156(19) 0.022(8) 0.065(11) 0.002(8) -0.039(13) -0.034(11)
C27 0.117(17) 0.034(5) 0.096(9) 0.024(11) -0.036(11) -0.021(10)
C28 0.105(13) 0.042(9) 0.063(10) -0.008(6) -0.019(9) -0.012(8)
C29 0.130(13) 0.053(9) 0.016(7) 0.011(5) -0.010(7) -0.038(8)
C30 0.099(9) 0.084(18) 0.016(5) 0.007(5) -0.004(5) -0.034(9)
C31 0.094(11) 0.04(2) 0.032(6) 0.015(7) -0.016(7) -0.021(9)
C32 0.099(9) 0.084(18) 0.016(5) 0.007(5) -0.004(5) -0.034(9)
C33 0.130(13) 0.053(9) 0.016(7) 0.011(5) -0.010(7) -0.038(8)
C34 0.105(13) 0.042(9) 0.063(10) -0.008(6) -0.019(9) -0.012(8)
C35 0.058(10) 0.052(11) 0.116(16) -0.063(12) -0.023(11) 0.020(9)
C36 0.087(12) 0.041(9) 0.125(12) -0.023(12) 0.011(10) -0.019(10)
C37 0.15(2) 0.043(11) 0.12(2) -0.001(12) -0.044(17) 0.059(13)
C38 0.033(12) 0.042(11) 0.143(15) -0.012(9) -0.033(10) -0.004(6)
C39 0.093(17) 0.069(15) 0.048(13) 0.035(12) -0.031(13) 0.012(13)
C40 0.072(8) 0.083(9) 0.084(8) -0.051(13) -0.055(7) 0.031(12)
C41 0.120(15) 0.11(3) 0.035(7) -0.041(16) 0.045(9) -0.05(2)
C42 0.049(10) 0.14(2) 0.047(10) -0.042(12) 0.023(8) -0.016(12)
C43 0.095(8) 0.055(10) 0.042(8) -0.005(6) 0.046(6) -0.013(8)
C44 0.058(10) 0.087(14) 0.077(12) -0.051(11) -0.015(9) 0.055(11)
C45 0.056(7) 0.070(10) 0.153(17) -0.008(12) 0.068(9) 0.002(10)
C46 0.021(3) 0.082(10) 0.090(7) -0.012(5) -0.009(4) 0.008(4)
C47 0.021(3) 0.082(10) 0.090(7) -0.012(5) -0.009(4) 0.008(4)
C48 0.021(3) 0.082(10) 0.090(7) -0.012(5) -0.009(4) 0.008(4)
C49 0.021(3) 0.082(10) 0.090(7) -0.012(5) -0.009(4) 0.008(4)
C50 0.041(11) 0.028(7) 0.151(14) 0.002(8) -0.036(10) 0.007(5)
C51 0.048(9) 0.084(13) 0.088(13) -0.009(11) 0.020(9) -0.049(10)
C52 0.092(10) 0.034(6) 0.099(10) 0.007(12) 0.019(8) 0.003(11)
C53 0.116(16) 0.062(9) 0.058(10) -0.014(7) 0.032(9) -0.033(9)
C54 0.095(8) 0.055(10) 0.042(8) -0.005(6) 0.046(6) -0.013(8)
C55 0.14(2) 0.060(11) 0.017(6) 0.005(8) 0.016(9) -0.047(13)
C56 0.062(9) 0.09(2) 0.081(11) -0.049(17) 0.053(9) -0.025(15)
C57 0.035(9) 0.14(2) 0.091(14) -0.035(15) 0.027(10) 0.002(11)
C58 0.013(5) 0.13(2) 0.055(8) -0.012(9) 0.015(6) -0.003(7)
C59 0.056(7) 0.070(10) 0.153(17) -0.008(12) 0.068(9) 0.002(10)
C60 0.091(15) 0.126(19) 0.066(12) 0.029(14) 0.021(11) -0.028(15)
C61 0.024(6) 0.090(14) 0.107(9) -0.018(12) -0.018(6) -0.007(7)
C62 0.036(7) 0.08(2) 0.078(10) -0.019(10) -0.006(6) -0.009(8)
C63 0.024(6) 0.090(14) 0.107(9) -0.018(12) -0.018(6) -0.007(7)
C64 0.016(7) 0.078(13) 0.053(9) -0.020(9) -0.011(6) 0.028(7)
C65 0.057(7) 0.059(12) 0.140(15) 0.006(10) 0.068(8) -0.004(8)
C66 0.043(8) 0.088(14) 0.052(9) -0.048(10) -0.017(7) 0.049(9)
C67 0.104(9) 0.068(13) 0.058(8) -0.018(8) 0.041(7) -0.049(11)
C68 0.062(11) 0.14(2) 0.042(9) -0.029(12) 0.041(9) -0.005(13)
C69 0.082(10) 0.09(2) 0.025(6) -0.030(10) 0.027(6) -0.033(12)
C70 0.117(18) 0.046(10) 0.034(8) 0.016(8) 0.036(10) -0.009(11)
C71 0.104(9) 0.068(13) 0.058(8) -0.018(8) 0.041(7) -0.049(11)
C72 0.140(16) 0.075(13) 0.057(10) 0.035(10) 0.033(11) -0.040(12)
C73 0.087(12) 0.041(9) 0.125(12) -0.023(12) 0.011(10) -0.019(10)
C74 0.105(17) 0.090(16) 0.093(16) -0.018(14) 0.064(15) -0.065(14)
C75 0.033(12) 0.042(11) 0.143(15) -0.012(9) -0.033(10) -0.004(6)
C76 0.016(5) 0.078(15) 0.047(7) 0.001(7) 0.008(5) -0.007(6)
C77 0.036(8) 0.074(12) 0.096(15) -0.052(12) 0.043(9) -0.022(8)
C78 0.047(7) 0.03(2) 0.053(7) -0.011(8) 0.025(6) 0.000(7)
C79 0.057(12) 0.13(2) 0.097(16) 0.035(17) 0.037(11) -0.040(15)
C80 0.057(7) 0.059(12) 0.140(15) 0.006(10) 0.068(8) -0.004(8)
N1 0.014(3) 0.027(3) 0.019(3) 0.000 0.001(2) 0.000
N2 0.018(3) 0.030(4) 0.016(3) 0.000 0.001(2) 0.000
N3 0.018(2) 0.024(2) 0.019(2) 0.0014(18) -0.0017(16) 0.0003(18)
C82 0.015(2) 0.034(3) 0.017(2) 0.002(2) 0.0036(18) 0.001(2)
C83 0.017(2) 0.024(3) 0.022(2) 0.003(2) 0.0004(19) 0.001(2)
C84 0.021(2) 0.027(3) 0.024(3) -0.003(2) -0.001(2) 0.000(2)
C85 0.015(2) 0.026(3) 0.021(2) 0.002(2) 0.0043(19) -0.002(2)
C86 0.017(2) 0.028(3) 0.023(3) 0.000(2) 0.0037(19) -0.002(2)
C87 0.016(2) 0.037(3) 0.015(2) 0.003(2) -0.0003(18) 0.001(2)
C88 0.019(2) 0.032(3) 0.020(2) -0.002(2) -0.0008(19) -0.008(2)
C89 0.017(2) 0.031(3) 0.025(3) -0.001(2) 0.002(2) -0.001(2)
C90 0.015(2) 0.035(3) 0.018(2) -0.001(2) 0.0001(18) -0.002(2)
C91 0.036(3) 0.038(3) 0.029(3) -0.005(3) -0.006(2) -0.007(3)
C92 0.021(3) 0.034(3) 0.022(3) 0.009(2) -0.003(2) -0.001(2)
C93 0.016(2) 0.036(3) 0.022(2) 0.000(2) -0.0023(19) -0.001(2)
C94 0.030(3) 0.039(4) 0.046(4) 0.002(3) 0.000(3) 0.006(3)
C95 0.024(3) 0.031(3) 0.038(3) 0.000(3) -0.003(2) -0.001(2)
C96 0.024(3) 0.033(3) 0.035(3) 0.002(3) -0.001(2) 0.003(2)
C97 0.024(3) 0.039(3) 0.025(3) 0.002(3) -0.008(2) -0.008(3)
C98 0.025(3) 0.047(4) 0.040(3) 0.014(3) 0.000(2) 0.014(3)
C99 0.040(4) 0.047(4) 0.047(4) -0.021(3) -0.002(3) -0.003(3)
Ni1 0.0146(4) 0.0239(5) 0.0156(4) 0.000 -0.0016(3) 0.000
C124 0.059(8) 0.013(13) 0.077(9) 0.003(5) 0.003(7) 0.001(5)
Cl25 0.0567(19) 0.080(7) 0.0449(16) 0.008(2) 0.0185(14) 0.006(2)
Cl26 0.068(2) 0.082(8) 0.059(2) 0.008(2) 0.0281(17) -0.003(2)
Cl27 0.075(3) 0.085(4) 0.098(3) 0.011(3) -0.044(3) 0.010(2)
Cl29 0.096(4) 0.113(5) 0.085(4) -0.003(3) 0.011(3) -0.010(4)
Cl30 0.084(4) 0.158(7) 0.172(7) 0.068(6) -0.041(5) -0.045(5)
Cl31 0.283(16) 0.57(3) 0.152(9) 0.061(13) -0.017(9) -0.36(2)
C128 0.096(4) 0.113(5) 0.085(4) -0.003(3) 0.011(3) -0.010(4)
Gd1 0.26(2) 0.098(5) 0.037(3) 0.000 0.052(7) 0.000
Gd2 0.040(5) 0.050(10) 0.030(4) 0.006(3) 0.029(2) -0.005(3)
Gd3 0.047(2) 0.137(5) 0.081(5) 0.053(4) 0.004(3) -0.043(3)
Gd4 0.064(5) 0.148(8) 0.100(9) -0.035(6) -0.002(6) -0.030(6)
Gd5 0.0400(11) 0.0785(16) 0.062(2) -0.0436(13) -0.0010(9) 0.0245(10)
Gd6 0.147(6) 0.305(9) 0.0303(18) 0.000 0.045(2) 0.000
Gd9 0.035(4) 0.080(6) 0.094(5) 0.028(4) 0.023(3) 0.031(4)

loop_
_atom_type_symbol
_atom_type_description
_atom_type_scat_dispersion_real
_atom_type_scat_dispersion_imag
_atom_type_scat_source
C C 0.0033 0.0016 'International Tables Vol C Tables 4.2.6.8 and 6.1.1.4'
H H 0.0000 0.0000 'International Tables Vol C Tables 4.2.6.8 and 6.1.1.4'
N N 0.0061 0.0033 'International Tables Vol C Tables 4.2.6.8 and 6.1.1.4'
Cl Cl 0.1484 0.1585 'International Tables Vol C Tables 4.2.6.8 and 6.1.1.4'
Ni Ni 0.3393 1.1124 'International Tables Vol C Tables 4.2.6.8 and 6.1.1.4'
Gd Gd -0.1653 3.9035 'International Tables Vol C Tables 4.2.6.8 and 6.1.1.4'

loop_
_geom_angle_atom_site_label_1
_geom_angle_atom_site_label_2
_geom_angle_atom_site_label_3
_geom_angle
_geom_angle_site_symmetry_1
_geom_angle_site_symmetry_3
C2 C1 C20 107.6(15) . .
C2 C1 C21 118.5(12) . .
C20 C1 C21 125.2(14) . .
C3 C2 C1 120.5(13) . .
C3 C2 C41 122.6(15) . .
C1 C2 C41 106.8(14) . .
C3 C2 Gd2 95.5(6) . .
C1 C2 Gd2 88.0(7) . .
C41 C2 Gd2 53.8(6) . .
C4 C3 C2 116.0(13) . .
C4 C3 C23 113.6(12) . .
C2 C3 C23 119.5(14) . .
C3 C4 C43 124.7(15) . .
C3 C4 C5 125.7(13) . .
C43 C4 C5 102.3(14) . .
C4 C5 C25 120.2(14) . .
C4 C5 C6 114.2(15) . .
C25 C5 C6 117.7(16) . .
C7 C6 C5 122.7(15) . .
C7 C6 C44 125.2(15) . .
C5 C6 C44 103.0(14) . .
C27 C7 C8 115.8(13) . .
C27 C7 C6 118.1(15) . .
C8 C7 C6 115.0(15) . .
C7 C8 C46 122.7(15) . .
C7 C8 C9 121.8(13) . .
C46 C8 C9 106.6(11) . .
C29 C9 C10 123.4(12) . .
C29 C9 C8 118.7(11) . .
C10 C9 C8 108.2(11) . .
C11 C10 C47 120.7(13) . .
C11 C10 C9 121.2(13) . .
C47 C10 C9 108.5(11) . .
C10 C11 C12 118.6(12) . .
C10 C11 C31 114.0(10) . .
C12 C11 C31 118.2(11) . .
C11 C12 C49 121.4(12) . .
C11 C12 C13 123.2(13) . .
C49 C12 C13 107.1(10) . .
C33 C13 C12 119.5(13) . .
C33 C13 C14 122.8(14) . .
C12 C13 C14 109.0(12) . .
C15 C14 C13 121.9(13) . .
C15 C14 C50 124.0(13) . .
C13 C14 C50 106.3(12) . .
C14 C15 C16 115.6(15) . .
C14 C15 C35 117.3(14) . .
C16 C15 C35 117.8(15) . .
C52 C16 C15 122.0(13) . .
C52 C16 C17 109.0(13) . .
C15 C16 C17 120.1(14) . .
C37 C17 C16 121.4(16) . .
C37 C17 C18 124.8(16) . .
C16 C17 C18 104.6(15) . .
C19 C18 C53 119.3(16) . .
C19 C18 C17 121.7(15) . .
C53 C18 C17 110.5(13) . .
C20 C19 C18 118.1(15) . .
C20 C19 C39 119.3(14) . .
C18 C19 C39 113.2(15) . .
C19 C20 C55 121.7(14) . .
C19 C20 C1 119.9(15) . .
C55 C20 C1 109.8(15) . .
C22 C21 C40 118.7(14) . .
C22 C21 C1 121.2(11) . .
C40 C21 C1 111.7(12) . .
C21 C22 C23 119.4(15) . .
C21 C22 C61 122.6(16) . .
C23 C22 C61 109.9(14) . .
C3 C23 C22 121.0(15) . .
C3 C23 C24 122.6(14) . .
C22 C23 C24 108.0(13) . .
C25 C24 C23 122.2(14) . .
C25 C24 C75 122.7(15) . .
C23 C24 C75 105.9(14) . .
C24 C25 C26 115.3(17) . .
C24 C25 C5 115.7(15) . .
C26 C25 C5 119.9(16) . .
C25 C26 C27 119.7(18) . .
C25 C26 C73 122.4(18) . .
C27 C26 C73 110.0(16) . .
C28 C27 C7 125.4(15) . .
C28 C27 C26 106.4(16) . .
C7 C27 C26 121.8(17) . .
C27 C28 C29 119.2(14) . .
C27 C28 C72 110.3(16) . .
C29 C28 C72 123.2(16) . .
C28 C29 C30 116.1(16) . .
C28 C29 C9 119.0(13) . .
C30 C29 C9 115.3(13) . .
C29 C30 C31 119.6(14) . .
C29 C30 C70 119.8(14) . .
C31 C30 C70 112.0(13) . .
C11 C31 C30 126.3(13) . .
C11 C31 C32 117.6(13) . .
C30 C31 C32 106.8(13) . .
C33 C32 C31 124.0(14) . .
C33 C32 C69 119.2(16) . .
C31 C32 C69 107.7(14) . .
C13 C33 C34 115.0(13) . .
C13 C33 C32 117.3(14) . .
C34 C33 C32 118.0(16) . .
C33 C34 C67 124.3(16) . .
C33 C34 C35 124.5(14) . .
C67 C34 C35 102.9(14) . .
C15 C35 C36 121.4(17) . .
C15 C35 C34 118.5(15) . .
C36 C35 C34 111.6(16) . .
C37 C36 C35 120.9(17) . .
C37 C36 C66 123.9(17) . .
C35 C36 C66 104.9(16) . .
C36 C37 C38 117.3(19) . .
C36 C37 C17 118.4(16) . .
C38 C37 C17 113.7(17) . .
C37 C38 C39 122.7(17) . .
C37 C38 C64 122.0(18) . .
C39 C38 C64 107.4(14) . .
C38 C39 C19 123.9(16) . .
C38 C39 C40 110.7(15) . .
C19 C39 C40 117.6(17) . .
C21 C40 C63 119.6(18) . .
C21 C40 C39 125.8(17) . .
C63 C40 C39 104.2(14) . .
C42 C41 C2 120.9(16) . .
C42 C41 C55 120.4(17) . .
C2 C41 C55 110.7(15) . .
C41 C42 C56 117.0(17) . .
C41 C42 C43 115.8(13) . .
C56 C42 C43 116.9(16) . .
C4 C43 C44 113.8(14) . .
C4 C43 C42 119.9(14) . .
C44 C43 C42 117.1(17) . .
C45 C44 C43 127.5(18) . .
C45 C44 C6 116.7(15) . .
C43 C44 C6 106.5(13) . .
C44 C45 C46 119.3(15) . .
C44 C45 C57 113.5(16) . .
C46 C45 C57 119.4(15) . .
C45 C46 C8 121.0(14) . .
C45 C46 C47 120.3(14) . .
C8 C46 C47 109.7(11) . .
C48 C47 C10 121.9(12) . .
C48 C47 C46 120.8(12) . .
C10 C47 C46 107.0(10) . .
C58 C48 C47 118.6(10) . .
C58 C48 C49 118.1(10) . .
C47 C48 C49 115.7(10) . .
C50 C49 C12 109.6(9) . .
C50 C49 C48 119.9(11) . .
C12 C49 C48 121.5(11) . .
C49 C50 C51 123.0(11) . .
C49 C50 C14 107.9(10) . .
C51 C50 C14 118.5(11) . .
C52 C51 C50 117.5(11) . .
C52 C51 C59 119.1(13) . .
C50 C51 C59 116.6(12) . .
C51 C52 C53 119.6(15) . .
C51 C52 C16 122.2(12) . .
C53 C52 C16 109.9(12) . .
C52 C53 C18 106.1(12) . .
C52 C53 C54 122.9(18) . .
C18 C53 C54 123.1(16) . .
C55 C54 C60 116.2(18) . .
C55 C54 C53 115.3(17) . .
C60 C54 C53 117.5(18) . .
C54 C55 C41 123.6(18) . .
C54 C55 C20 122.4(16) . .
C41 C55 C20 105.0(14) . .
C42 C56 C57 121.7(17) . .
C42 C56 C60 120.0(19) . .
C57 C56 C60 107.8(12) . .
C45 C57 C56 123.1(15) . .
C45 C57 C58 119.1(15) . .
C56 C57 C58 108.6(12) . .
C48 C58 C59 122.1(12) . .
C48 C58 C57 121.6(12) . .
C59 C58 C57 106.6(10) . .
C60 C59 C58 109.2(11) . .
C60 C59 C51 121.2(16) . .
C58 C59 C51 119.9(14) . .
C54 C60 C59 119.7(19) . .
C54 C60 C56 122.7(19) . .
C59 C60 C56 107.8(13) . .
C62 C61 C75 124.7(17) . .
C62 C61 C22 120.5(16) . .
C75 C61 C22 105.9(14) . .
C76 C62 C61 113.5(14) . .
C76 C62 C63 119.8(15) . .
C61 C62 C63 117.7(13) . .
C62 C63 C40 120.8(16) . .
C62 C63 C64 116.4(18) . .
C40 C63 C64 110.9(14) . .
C38 C64 C65 119.0(13) . .
C38 C64 C63 106.6(13) . .
C65 C64 C63 123.8(17) . .
C77 C65 C66 115.8(15) . .
C77 C65 C64 116.2(15) . .
C66 C65 C64 119.9(13) . .
C67 C66 C65 126.7(16) . .
C67 C66 C36 107.3(13) . .
C65 C66 C36 117.7(14) . .
C66 C67 C34 113.3(14) . .
C66 C67 C68 119.3(14) . .
C34 C67 C68 116.9(15) . .
C69 C68 C78 118.6(17) . .
C69 C68 C67 119.8(14) . .
C78 C68 C67 114.0(16) . .
C68 C69 C32 121.8(14) . .
C68 C69 C70 117.8(16) . .
C32 C69 C70 110.7(13) . .
C71 C70 C30 124.0(15) . .
C71 C70 C69 124.5(17) . .
C30 C70 C69 102.6(12) . .
C70 C71 C79 116.2(18) . .
C70 C71 C72 114.3(18) . .
C79 C71 C72 119.6(19) . .
C28 C72 C71 122.4(17) . .
C28 C72 C73 108.9(17) . .
C71 C72 C73 117.8(19) . .
C74 C73 C26 121.4(18) . .
C74 C73 C72 124.0(19) . .
C26 C73 C72 104.3(17) . .
C73 C74 C75 116.8(17) . .
C73 C74 C80 116.7(19) . .
C75 C74 C80 117(2) . .
C74 C75 C61 120.1(16) . .
C74 C75 C24 121.3(15) . .
C61 C75 C24 110.3(15) . .
C62 C76 C80 126.0(15) . .
C62 C76 C77 122.3(13) . .
C80 C76 C77 103.0(14) . .
C65 C77 C78 118.5(14) . .
C65 C77 C76 121.3(14) . .
C78 C77 C76 112.7(15) . .
C68 C78 C79 121.4(17) . .
C68 C78 C77 125.5(16) . .
C79 C78 C77 104.8(16) . .
C71 C79 C78 121.6(19) . .
C71 C79 C80 122(2) . .
C78 C79 C80 108.8(18) . .
C76 C80 C79 110.5(18) . .
C76 C80 C74 118.6(19) . .
C79 C80 C74 119.5(19) . .
C82 N1 C82 104.6(6) 2_565 .
C82 N1 Ni1 127.7(3) 2_565 .
C82 N1 Ni1 127.7(3) . .
C90 N2 C90 104.8(6) 2_565 .
C90 N2 Ni1 127.6(3) 2_565 .
C90 N2 Ni1 127.6(3) . .
C86 N3 C85 104.2(4) . .
C86 N3 Ni1 128.6(4) . .
C85 N3 Ni1 127.2(3) . .
N1 C82 C83 125.4(5) . .
N1 C82 C87 111.2(5) . .
C83 C82 C87 123.3(5) . .
C85 C83 C82 124.1(5) . .
C89 C84 C86 107.1(5) . .
C89 C84 C95 128.0(5) . .
C86 C84 C95 124.9(5) . .
C83 C85 N3 125.4(5) . .
C83 C85 C89 123.5(5) . .
N3 C85 C89 111.1(4) . .
C88 C86 N3 124.0(5) . .
C88 C86 C84 124.4(5) . .
N3 C86 C84 111.5(4) . .
C87 C87 C82 106.5(3) 2_565 .
C87 C87 C92 128.1(3) 2_565 .
C82 C87 C92 125.2(5) . .
C90 C88 C86 124.4(5) . .
C84 C89 C85 106.1(5) . .
C84 C89 C96 128.9(5) . .
C85 C89 C96 125.0(5) . .
N2 C90 C88 125.6(5) . .
N2 C90 C93 111.3(5) . .
C88 C90 C93 123.0(5) . .
C87 C92 C98 111.4(4) . .
C93 C93 C90 106.3(3) 2_565 .
C93 C93 C97 129.6(3) 2_565 .
C90 C93 C97 124.0(5) . .
C84 C95 C99 113.0(5) . .
C89 C96 C94 113.4(5) . .
C93 C97 C91 113.9(5) . .
N1 Ni1 N2 177.4(3) . .
N1 Ni1 N3 90.20(12) . .
N2 Ni1 N3 89.73(12) . .
N1 Ni1 N3 90.20(12) . 2_565
N2 Ni1 N3 89.73(12) . 2_565
N3 Ni1 N3 176.7(3) . 2_565
Cl25 C124 Cl27 108.9(7) . .
Cl25 C124 Cl26 107.3(6) . .
Cl27 C124 Cl26 107.8(7) . .
Cl30 C128 Cl31 112.4(10) . .
Cl30 C128 Cl29 115.0(12) . .
Cl31 C128 Cl29 114.4(11) . .

loop_
_geom_bond_atom_site_label_1
_geom_bond_atom_site_label_2
_geom_bond_distance
_geom_bond_site_symmetry_2
C1 C2 1.439(17) .
C1 C20 1.446(16) .
C1 C21 1.458(16) .
C2 C3 1.424(15) .
C2 C41 1.440(17) .
C3 C4 1.388(16) .
C3 C23 1.427(16) .
C4 C43 1.409(16) .
C4 C5 1.434(16) .
C5 C25 1.440(17) .
C5 C6 1.459(17) .
C6 C7 1.420(17) .
C6 C44 1.479(17) .
C7 C27 1.400(17) .
C7 C8 1.402(9) .
C8 C46 1.442(16) .
C8 C9 1.457(16) .
C9 C29 1.444(16) .
C9 C10 1.451(16) .
C10 C11 1.396(15) .
C10 C47 1.440(16) .
C11 C12 1.403(14) .
C11 C31 1.424(15) .
C12 C49 1.424(14) .
C12 C13 1.435(16) .
C13 C33 1.390(16) .
C13 C14 1.439(16) .
C14 C15 1.387(17) .
C14 C50 1.460(9) .
C15 C16 1.428(17) .
C15 C35 1.432(17) .
C16 C52 1.421(15) .
C16 C17 1.449(17) .
C17 C37 1.431(18) .
C17 C18 1.457(18) .
C18 C19 1.423(16) .
C18 C53 1.435(17) .
C19 C20 1.392(16) .
C19 C39 1.458(17) .
C20 C55 1.445(17) .
C21 C22 1.395(17) .
C21 C40 1.417(15) .
C22 C23 1.438(17) .
C22 C61 1.441(17) .
C23 C24 1.455(16) .
C24 C25 1.396(17) .
C24 C75 1.458(9) .
C25 C26 1.433(18) .
C26 C27 1.445(18) .
C26 C73 1.448(18) .
C27 C28 1.395(17) .
C28 C29 1.398(16) .
C28 C72 1.412(17) .
C29 C30 1.404(10) .
C30 C31 1.431(16) .
C30 C70 1.464(17) .
C31 C32 1.432(17) .
C32 C33 1.422(16) .
C32 C69 1.446(16) .
C33 C34 1.396(17) .
C34 C67 1.436(17) .
C34 C35 1.451(17) .
C35 C36 1.448(17) .
C36 C37 1.398(18) .
C36 C66 1.472(18) .
C37 C38 1.404(17) .
C38 C39 1.452(9) .
C38 C64 1.454(17) .
C39 C40 1.468(18) .
C40 C63 1.458(18) .
C41 C42 1.431(17) .
C41 C55 1.445(19) .
C42 C56 1.440(16) .
C42 C43 1.484(17) .
C43 C44 1.435(17) .
C44 C45 1.418(16) .
C45 C46 1.429(16) .
C45 C57 1.433(17) .
C46 C47 1.449(15) .
C47 C48 1.427(9) .
C48 C58 1.413(13) .
C48 C49 1.437(9) .
C49 C50 1.413(14) .
C50 C51 1.436(15) .
C51 C52 1.399(15) .
C51 C59 1.445(15) .
C52 C53 1.418(16) .
C53 C54 1.444(16) .
C54 C55 1.388(17) .
C54 C60 1.421(18) .
C56 C57 1.441(17) .
C56 C60 1.450(19) .
C57 C58 1.463(15) .
C58 C59 1.443(9) .
C59 C60 1.442(17) .
C61 C62 1.399(16) .
C61 C75 1.439(17) .
C62 C76 1.390(16) .
C62 C63 1.456(17) .
C63 C64 1.465(17) .
C64 C65 1.455(16) .
C65 C77 1.404(17) .
C65 C66 1.407(9) .
C66 C67 1.390(16) .
C67 C68 1.437(17) .
C68 C69 1.395(17) .
C68 C78 1.425(17) .
C69 C70 1.465(17) .
C70 C71 1.388(17) .
C71 C79 1.400(18) .
C71 C72 1.415(18) .
C72 C73 1.457(18) .
C73 C74 1.404(18) .
C74 C75 1.414(17) .
C74 C80 1.445(17) .
C76 C80 1.434(17) .
C76 C77 1.452(15) .
C77 C78 1.437(17) .
C78 C79 1.428(18) .
C79 C80 1.441(18) .
N1 C82 1.368(6) 2_565
N1 C82 1.368(6) .
N1 Ni1 1.963(6) .
N2 C90 1.372(7) 2_565
N2 C90 1.372(7) .
N2 Ni1 1.964(6) .
N3 C86 1.380(7) .
N3 C85 1.389(7) .
N3 Ni1 1.966(4) .
C82 C83 1.383(8) .
C82 C87 1.446(7) .
C83 C85 1.361(7) .
C84 C89 1.364(7) .
C84 C86 1.430(8) .
C84 C95 1.503(8) .
C85 C89 1.445(8) .
C86 C88 1.377(7) .
C87 C87 1.345(12) 2_565
C87 C92 1.499(7) .
C88 C90 1.377(8) .
C89 C96 1.498(8) .
C90 C93 1.460(7) .
C91 C97 1.526(9) .
C92 C98 1.521(8) .
C93 C93 1.352(12) 2_565
C93 C97 1.492(8) .
C94 C96 1.528(8) .
C95 C99 1.536(9) .
Ni1 N3 1.966(4) 2_565
C124 Cl25 1.750(12) .
C124 Cl27 1.759(12) .
C124 Cl26 1.778(12) .
Cl29 C128 1.700(17) .
Cl30 C128 1.669(17) .
Cl31 C128 1.691(16) .
